data_1010452
loop_
_publ_author_name
'Laves, F'
'Wallbaum, H J'

_publ_section_title
;
Die Kristallstruktur von Ni~3~ Ti und Si~2~ Ti
;
_journal_coden_ASTM ZEKGAX
_journal_name_full
;
Zeitschrift fuer Kristallographie, Kristallgeometrie, Kristallphysik,
Kristallchemie (-144,1977)
;
_journal_page_first 78
_journal_page_last 93
_journal_volume 101
_journal_year 1939
_chemical_formula_structural 'Ni3 Ti'
_chemical_formula_sum 'Ni3 Ti'
_chemical_name_systematic 'Nickel titanium (3:1)'
_space_group_IT_number 194
_symmetry_cell_setting hexagonal
_symmetry_Int_Tables_number 194
_symmetry_space_group_name_Hall '-P 6c 2c'
_symmetry_space_group_name_H-M 'P 63/m m c'
_cell_angle_alpha 90
_cell_angle_beta 90
_cell_angle_gamma 120
_cell_formula_units_Z 4
_cell_length_a 5.096
_cell_length_b 5.096
_cell_length_c 8.304
_cell_volume 186.8
_cod_database_code 1010452

loop_
_symmetry_equiv_pos_as_xyz
x,y,z
-y,x-y,z
y-x,-x,z
-y,-x,z
y-x,y,z
x,x-y,z
-x,-y,-z
y,y-x,-z
x-y,x,-z
y,x,-z
x-y,-y,-z
-x,y-x,-z
-x,-y,1/2+z
y,y-x,1/2+z
x-y,x,1/2+z
y,x,1/2+z
x-y,-y,1/2+z
-x,y-x,1/2+z
x,y,1/2-z
-y,x-y,1/2-z
y-x,-x,1/2-z
-y,-x,1/2-z
y-x,y,1/2-z
x,x-y,1/2-z

loop_
_atom_site_label
_atom_site_type_symbol
_atom_site_symmetry_multiplicity
_atom_site_Wyckoff_symbol
_atom_site_fract_x
_atom_site_fract_y
_atom_site_fract_z
_atom_site_occupancy
_atom_site_attached_hydrogens
_atom_site_calc_flag
Ti1 Ti0 2 a 0. 0. 0. 1. 0 d
Ti2 Ti0 2 c 0.3333 0.6667 0.25 1. 0 d
Ni1 Ni0 6 g 0.5 0. 0. 1. 0 d
Ni2 Ni0 6 h -0.1667 -0.3333 0.25 1. 0 d

loop_
_atom_type_symbol
_atom_type_oxidation_number
Ti0 0.000
Ni0 0.000
